data_1562071
loop_
_publ_author_name
'Lee, Kathleen'
'Synnestvedt, Sarah'
'Bellard, Maverick'
'Kovnir, Kirill'

_publ_section_title
;
 GeP and (Ge1&#x2212;Sn )(P1&#x2212;Ge ) (x&#x2248;0.12, y&#x2248;0.05):
 Synthesis, structure, and properties of two-dimensional layered tetrel
 phosphides
;
_journal_name_full 'Journal of Solid State Chemistry'
_journal_page_first 62
_journal_page_last 70
_journal_paper_doi 10.1016/j.jssc.2014.04.021
_journal_volume 224
_journal_year 2015
_chemical_formula_sum 'Ge0.93 P0.95 Sn0.12'
_chemical_formula_weight 111.42
_space_group_IT_number 12
_space_group_name_Hall '-C 2y'
_space_group_name_H-M_alt 'C 1 2/m 1'
_symmetry_cell_setting monoclinic
_symmetry_space_group_name_H-M 'C 1 2/m 1'
_atom_sites_solution_primary direct
_atom_sites_solution_secondary difmap
_cell_angle_alpha 90.00
_cell_angle_beta 101.787(13)
_cell_angle_gamma 90.00
_cell_formula_units_Z 12
_cell_length_a 15.284(9)
_cell_length_b 3.622(2)
_cell_length_c 9.207(5)
_cell_measurement_temperature 90(2)
_cell_volume 498.9(5)
_computing_cell_refinement 'SMART V5.625 (Bruker, 2000)'
_computing_data_collection 'SMART V5.625 (Bruker, 2000)'
_computing_data_reduction 'SAINT V6.32 (Bruker, 2001)'
_computing_publication_material 'SHELXL-97 (Sheldrick, 1997)'
_computing_structure_refinement 'SHELXL-97 (Sheldrick, 1997)'
_computing_structure_solution 'SHELXS-97 (Sheldrick, 1990)'
_diffrn_ambient_temperature 90(2)
_diffrn_measured_fraction_theta_full 0.997
_diffrn_measured_fraction_theta_max 0.997
_diffrn_radiation_monochromator graphite
_diffrn_radiation_source 'fine-focus sealed tube'
_diffrn_radiation_type MoK\a
_diffrn_radiation_wavelength 0.71073
_diffrn_reflns_av_R_equivalents 0.0979
_diffrn_reflns_av_sigmaI/netI 0.0701
_diffrn_reflns_limit_h_max 18
_diffrn_reflns_limit_h_min -18
_diffrn_reflns_limit_k_max 4
_diffrn_reflns_limit_k_min -4
_diffrn_reflns_limit_l_max 11
_diffrn_reflns_limit_l_min -11
_diffrn_reflns_number 2254
_diffrn_reflns_theta_full 26.32
_diffrn_reflns_theta_max 26.32
_diffrn_reflns_theta_min 2.72
_exptl_absorpt_coefficient_mu 19.274
_exptl_absorpt_correction_T_max 0.8306
_exptl_absorpt_correction_T_min 0.2759
_exptl_absorpt_correction_type multi-scan
_exptl_absorpt_process_details 'SADABS v2.03 (Bruker, 2003)'
_exptl_crystal_colour black
_exptl_crystal_density_diffrn 4.450
_exptl_crystal_density_method 'not measured'
_exptl_crystal_description plate
_exptl_crystal_F_000 601
_exptl_crystal_size_max 0.09
_exptl_crystal_size_mid 0.08
_exptl_crystal_size_min 0.01
_refine_diff_density_max 1.964
_refine_diff_density_min -2.602
_refine_diff_density_rms 0.406
_refine_ls_extinction_method none
_refine_ls_goodness_of_fit_ref 1.087
_refine_ls_matrix_type full
_refine_ls_number_parameters 49
_refine_ls_number_reflns 598
_refine_ls_number_restraints 3
_refine_ls_restrained_S_all 1.084
_refine_ls_R_factor_all 0.0821
_refine_ls_R_factor_gt 0.0513
_refine_ls_shift/su_max 0.000
_refine_ls_shift/su_mean 0.000
_refine_ls_structure_factor_coef Fsqd
_refine_ls_weighting_details 'calc w=1/[\s^2^(Fo^2^)+(0.0733P)^2^+0.0000P] where P=(Fo^2^+2Fc^2^)/3'
_refine_ls_weighting_scheme calc
_refine_ls_wR_factor_gt 0.1179
_refine_ls_wR_factor_ref 0.1346
_reflns_number_gt 426
_reflns_number_total 598
_reflns_threshold_expression >2sigma(I)
_cod_data_source_file JSSC-2015-224-62.cif
_cod_data_source_block SnGeP
_cod_original_sg_symbol_H-M C2/m
_cod_database_code 1562071

loop_
_symmetry_equiv_pos_as_xyz
'x, y, z'
'-x, y, -z'
'x+1/2, y+1/2, z'
'-x+1/2, y+1/2, -z'
'-x, -y, -z'
'x, -y, z'
'-x+1/2, -y+1/2, -z'
'x+1/2, -y+1/2, z'

loop_
_atom_site_label
_atom_site_type_symbol
_atom_site_fract_x
_atom_site_fract_y
_atom_site_fract_z
_atom_site_U_iso_or_equiv
_atom_site_adp_type
_atom_site_occupancy
_atom_site_symmetry_multiplicity
_atom_site_calc_flag
_atom_site_refinement_flags
_atom_site_disorder_assembly
_atom_site_disorder_group
Ge1 Ge 0.0681(4) 0.0000 0.0955(5) 0.0075(6) Uiso 0.864(15) 2 d SP . .
Sn11 Sn 0.0857(15) 0.0000 0.0756(19) 0.0075(6) Uiso 0.113(17) 2 d SP . .
Sn12 Sn 0.035(4) 0.0000 0.138(7) 0.0075(6) Uiso 0.023(4) 2 d SP . .
Ge2 Ge 0.6294(5) 0.0000 0.4252(5) 0.0082(6) Uiso 0.878(16) 2 d SP . .
Sn21 Sn 0.665(4) 0.0000 0.385(6) 0.0082(6) Uiso 0.025(4) 2 d SP . .
Sn22 Sn 0.6102(19) 0.0000 0.444(2) 0.0082(6) Uiso 0.096(18) 2 d SP . .
Ge3 Ge 0.7466(7) 0.0000 0.2876(8) 0.0081(6) Uiso 0.893(11) 2 d SP . .
Sn31 Sn 0.767(3) 0.0000 0.261(4) 0.0081(6) Uiso 0.068(19) 2 d SP . .
Sn32 Sn 0.718(5) 0.0000 0.317(5) 0.0081(6) Uiso 0.039(10) 2 d SP . .
P4 P 0.6520(5) 0.0000 0.6898(7) 0.0123(13) Uiso 0.954(11) 2 d SP . .
Ge4 Ge 0.671(4) 0.0000 0.663(6) 0.0123(13) Uiso 0.046(11) 2 d SP . .
P5 P 0.6575(5) 0.0000 0.0481(6) 0.0106(11) Uiso 0.956(10) 2 d SP . .
Ge5 Ge 0.681(4) 0.0000 0.024(6) 0.0106(11) Uiso 0.044(10) 2 d SP . .
P6 P 0.0377(5) 0.0000 0.3312(8) 0.0132(14) Uiso 0.927(13) 2 d SP . .
Ge6 Ge 0.021(2) 0.0000 0.352(4) 0.0132(14) Uiso 0.073(13) 2 d SP . .

loop_
_atom_type_symbol
_atom_type_description
_atom_type_scat_dispersion_real
_atom_type_scat_dispersion_imag
_atom_type_scat_source
P P 0.1023 0.0942 'International Tables Vol C Tables 4.2.6.8 and 6.1.1.4'
Ge Ge 0.1547 1.8001 'International Tables Vol C Tables 4.2.6.8 and 6.1.1.4'
Sn Sn -0.6537 1.4246 'International Tables Vol C Tables 4.2.6.8 and 6.1.1.4'

loop_
_geom_angle_atom_site_label_1
_geom_angle_atom_site_label_2
_geom_angle_atom_site_label_3
_geom_angle
_geom_angle_site_symmetry_1
_geom_angle_site_symmetry_3
Sn12 Ge1 P6 34(4) . .
Sn12 Ge1 P5 128.0(9) . 3_455
P6 Ge1 P5 114.12(19) . 3_455
Sn12 Ge1 P5 128.0(9) . 3_445
P6 Ge1 P5 114.12(19) . 3_445
P5 Ge1 P5 100.0(4) 3_455 3_445
Sn12 Ge1 Sn12 95(4) . 5
P6 Ge1 Sn12 129(2) . 5
P5 Ge1 Sn12 97.6(14) 3_455 5
P5 Ge1 Sn12 97.6(14) 3_445 5
Sn12 Ge1 Ge1 78(4) . 5
P6 Ge1 Ge1 111.9(5) . 5
P5 Ge1 Ge1 107.9(3) 3_455 5
P5 Ge1 Ge1 107.9(3) 3_445 5
Sn12 Ge1 Ge1 16.8(18) 5 5
Sn12 Ge1 Sn11 70(4) . 5
P6 Ge1 Sn11 104.1(9) . 5
P5 Ge1 Sn11 112.4(4) 3_455 5
P5 Ge1 Sn11 112.4(4) 3_445 5
Sn12 Ge1 Sn11 24.5(18) 5 5
Ge1 Ge1 Sn11 7.8(5) 5 5
Sn12 Ge1 Ge6 30(4) . .
P6 Ge1 Ge6 4.3(8) . .
P5 Ge1 Ge6 116.4(4) 3_455 .
P5 Ge1 Ge6 116.4(4) 3_445 .
Sn12 Ge1 Ge6 124(2) 5 .
Ge1 Ge1 Ge6 107.6(9) 5 .
Sn11 Ge1 Ge6 99.9(11) 5 .
Sn12 Ge1 Ge5 135.7(14) . 3_455
P6 Ge1 Ge5 119.6(10) . 3_455
P5 Ge1 Ge5 7.7(9) 3_455 3_455
P5 Ge1 Ge5 92.6(11) 3_445 3_455
Sn12 Ge1 Ge5 96.8(19) 5 3_455
Ge1 Ge1 Ge5 108.8(10) 5 3_455
Sn11 Ge1 Ge5 114.1(11) 5 3_455
Ge6 Ge1 Ge5 122.3(11) . 3_455
Sn12 Ge1 Ge5 135.7(14) . 3_445
P6 Ge1 Ge5 119.6(10) . 3_445
P5 Ge1 Ge5 92.6(11) 3_455 3_445
P5 Ge1 Ge5 7.7(9) 3_445 3_445
Sn12 Ge1 Ge5 96.8(19) 5 3_445
Ge1 Ge1 Ge5 108.8(10) 5 3_445
Sn11 Ge1 Ge5 114.1(10) 5 3_445
Ge6 Ge1 Ge5 122.3(11) . 3_445
Ge5 Ge1 Ge5 85(2) 3_455 3_445
Sn12 Sn11 P5 120.8(8) . 3_455
Sn12 Sn11 P5 120.8(8) . 3_445
P5 Sn11 P5 114.0(12) 3_455 3_445
Sn12 Sn11 Sn12 85(4) . 5
P5 Sn11 Sn12 103.1(12) 3_455 5
P5 Sn11 Sn12 103.1(12) 3_445 5
Sn12 Sn11 Ge5 130.1(14) . 3_455
P5 Sn11 Ge5 9.3(11) 3_455 3_455
P5 Sn11 Ge5 105.1(16) 3_445 3_455
Sn12 Sn11 Ge5 103.3(19) 5 3_455
Sn12 Sn11 Ge5 130.1(14) . 3_445
P5 Sn11 Ge5 105.1(16) 3_455 3_445
P5 Sn11 Ge5 9.3(11) 3_445 3_445
Sn12 Sn11 Ge5 103.3(19) 5 3_445
Ge5 Sn11 Ge5 96(2) 3_455 3_445
Sn12 Sn11 Ge1 69(3) . 5
P5 Sn11 Ge1 110.7(4) 3_455 5
P5 Sn11 Ge1 110.7(4) 3_445 5
Sn12 Sn11 Ge1 16.0(19) 5 5
Ge5 Sn11 Ge1 113.2(11) 3_455 5
Ge5 Sn11 Ge1 113.2(11) 3_445 5
Sn12 Sn11 P6 30(2) . .
P5 Sn11 P6 110.5(5) 3_455 .
P5 Sn11 P6 110.5(5) 3_445 .
Sn12 Sn11 P6 115(3) 5 .
Ge5 Sn11 P6 117.9(13) 3_455 .
Ge5 Sn11 P6 117.9(13) 3_445 .
Ge1 Sn11 P6 99.5(11) 5 .
Sn12 Sn11 Sn11 62(3) . 5
P5 Sn11 Sn11 113.7(4) 3_455 5
P5 Sn11 Sn11 113.7(4) 3_445 5
Sn12 Sn11 Sn11 23.0(18) 5 5
Ge5 Sn11 Sn11 117.2(12) 3_455 5
Ge5 Sn11 Sn11 117.2(12) 3_445 5
Ge1 Sn11 Sn11 7.0(4) 5 5
P6 Sn11 Sn11 92.5(14) . 5
Sn12 Sn11 Ge6 27(2) . .
P5 Sn11 Ge6 111.9(6) 3_455 .
P5 Sn11 Ge6 111.9(6) 3_445 .
Sn12 Sn11 Ge6 112(3) 5 .
Ge5 Sn11 Ge6 119.6(13) 3_455 .
Ge5 Sn11 Ge6 119.6(13) 3_445 .
Ge1 Sn11 Ge6 96.1(12) 5 .
P6 Sn11 Ge6 3.3(7) . .
Sn11 Sn11 Ge6 89.1(15) 5 .
Sn12 Sn11 Sn32 93(3) . 3_455
P5 Sn11 Sn32 49.5(10) 3_455 3_455
P5 Sn11 Sn32 106.8(11) 3_445 3_455
Sn12 Sn11 Sn32 145.9(4) 5 3_455
Ge5 Sn11 Sn32 53.3(17) 3_455 3_455
Ge5 Sn11 Sn32 103.6(17) 3_445 3_455
Ge1 Sn11 Sn32 142.4(11) 5 3_455
P6 Sn11 Sn32 68.3(15) . 3_455
Sn11 Sn11 Sn32 139.2(14) 5 3_455
Ge6 Sn11 Sn32 71.0(17) . 3_455
Sn12 Sn11 Sn32 93(3) . 3_445
P5 Sn11 Sn32 106.8(11) 3_455 3_445
P5 Sn11 Sn32 49.5(10) 3_445 3_445
Sn12 Sn11 Sn32 145.9(4) 5 3_445
Ge5 Sn11 Sn32 103.6(17) 3_455 3_445
Ge5 Sn11 Sn32 53.3(17) 3_445 3_445
Ge1 Sn11 Sn32 142.4(11) 5 3_445
P6 Sn11 Sn32 68.3(15) . 3_445
Sn11 Sn11 Sn32 139.2(14) 5 3_445
Ge6 Sn11 Sn32 71.0(17) . 3_445
Sn32 Sn11 Sn32 68.1(7) 3_455 3_445
Ge1 Sn12 Sn11 0.8(16) . .
Ge1 Sn12 P6 133(5) . .
Sn11 Sn12 P6 132(4) . .
Ge1 Sn12 Ge6 140(5) . .
Sn11 Sn12 Ge6 139(4) . .
P6 Sn12 Ge6 7.2(11) . .
Ge1 Sn12 Ge1 85(4) . 5
Sn11 Sn12 Ge1 86(3) . 5
P6 Sn12 Ge1 142(4) . 5
Ge6 Sn12 Ge1 134(4) . 5
Ge1 Sn12 Sn11 94(5) . 5
Sn11 Sn12 Sn11 95(4) . 5
P6 Sn12 Sn11 133(4) . 5
Ge6 Sn12 Sn11 126(4) . 5
Ge1 Sn12 Sn11 8.5(6) 5 5
Ge1 Sn12 Sn12 69(5) . 5
Sn11 Sn12 Sn12 70(4) . 5
P6 Sn12 Sn12 158(6) . 5
Ge6 Sn12 Sn12 150(5) . 5
Ge1 Sn12 Sn12 16.0(15) 5 5
Sn11 Sn12 Sn12 24.5(15) 5 5
Ge1 Sn12 P5 40.7(13) . 3_455
Sn11 Sn12 P5 40.6(11) . 3_455
P6 Sn12 P5 114.0(17) . 3_455
Ge6 Sn12 P5 119.1(16) . 3_455
Ge1 Sn12 P5 95(2) 5 3_455
Sn11 Sn12 P5 102(2) 5 3_455
Sn12 Sn12 P5 83(3) 5 3_455
Ge1 Sn12 P5 40.7(13) . 3_445
Sn11 Sn12 P5 40.6(11) . 3_445
P6 Sn12 P5 114.0(17) . 3_445
Ge6 Sn12 P5 119.1(16) . 3_445
Ge1 Sn12 P5 95(2) 5 3_445
Sn11 Sn12 P5 102(2) 5 3_445
Sn12 Sn12 P5 83(3) 5 3_445
P5 Sn12 P5 79(2) 3_455 3_445
Ge1 Sn12 Sn21 89(4) . 3_455
Sn11 Sn12 Sn21 88(3) . 3_455
P6 Sn12 Sn21 53.8(16) . 3_455
Ge6 Sn12 Sn21 59.2(18) . 3_455
Ge1 Sn12 Sn21 145.7(8) 5 3_455
Sn11 Sn12 Sn21 146.1(6) 5 3_455
Sn12 Sn12 Sn21 140(3) 5 3_455
P5 Sn12 Sn21 60.2(14) 3_455 3_455
P5 Sn12 Sn21 102(2) 3_445 3_455
Ge1 Sn12 Sn21 89(4) . 3_445
Sn11 Sn12 Sn21 88(3) . 3_445
P6 Sn12 Sn21 53.8(16) . 3_445
Ge6 Sn12 Sn21 59.2(18) . 3_445
Ge1 Sn12 Sn21 145.7(8) 5 3_445
Sn11 Sn12 Sn21 146.1(6) 5 3_445
Sn12 Sn12 Sn21 140(3) 5 3_445
P5 Sn12 Sn21 102(2) 3_455 3_445
P5 Sn12 Sn21 60.2(14) 3_445 3_445
Sn21 Sn12 Sn21 67.7(12) 3_455 3_445
Sn21 Ge2 Sn32 2(3) . .
Sn21 Ge2 Ge4 115(4) . .
Sn32 Ge2 Ge4 117.0(19) . .
Sn21 Ge2 P6 105(2) . 3_545
Sn32 Ge2 P6 104.5(6) . 3_545
Ge4 Ge2 P6 114.0(9) . 3_545
Sn21 Ge2 P6 105(2) . 3
Sn32 Ge2 P6 104.5(7) . 3
Ge4 Ge2 P6 114.0(9) . 3
P6 Ge2 P6 101.1(3) 3_545 3
Sn21 Ge2 P4 124(3) . .
Sn32 Ge2 P4 125.7(10) . .
Ge4 Ge2 P4 8.7(16) . .
P6 Ge2 P4 109.1(3) 3_545 .
P6 Ge2 P4 109.1(3) 3 .
Sn21 Ge2 Ge3 1(3) . .
Sn32 Ge2 Ge3 0.9(9) . .
Ge4 Ge2 Ge3 116.1(17) . .
P6 Ge2 Ge3 105.0(3) 3_545 .
P6 Ge2 Ge3 105.0(3) 3 .
P4 Ge2 Ge3 124.8(3) . .
Sn21 Ge2 Ge6 113(2) . 3_545
Sn32 Ge2 Ge6 112.5(11) . 3_545
Ge4 Ge2 Ge6 108.8(13) . 3_545
P6 Ge2 Ge6 8.0(9) 3_545 3_545
P6 Ge2 Ge6 98.7(6) 3 3_545
P4 Ge2 Ge6 103.2(9) . 3_545
Ge3 Ge2 Ge6 113.0(10) . 3_545
Sn21 Ge2 Ge6 113(2) . 3
Sn32 Ge2 Ge6 112.5(11) . 3
Ge4 Ge2 Ge6 108.8(13) . 3
P6 Ge2 Ge6 98.7(6) 3_545 3
P6 Ge2 Ge6 8.0(9) 3 3
P4 Ge2 Ge6 103.2(9) . 3
Ge3 Ge2 Ge6 113.0(10) . 3
Ge6 Ge2 Ge6 95.2(12) 3_545 3
Sn21 Ge2 Sn31 1(3) . .
Sn32 Ge2 Sn31 0.6(9) . .
Ge4 Ge2 Sn31 116.4(17) . .
P6 Ge2 Sn31 104.8(3) 3_545 .
P6 Ge2 Sn31 104.8(3) 3 .
P4 Ge2 Sn31 125.2(5) . .
Ge3 Ge2 Sn31 0.3(4) . .
Ge6 Ge2 Sn31 112.8(10) 3_545 .
Ge6 Ge2 Sn31 112.8(10) 3 .
Ge2 Sn21 Sn22 1.0(15) . .
Ge2 Sn21 Sn32 177(6) . .
Sn22 Sn21 Sn32 176(4) . .
Ge2 Sn21 Ge3 179(5) . .
Sn22 Sn21 Ge3 178(4) . .
Sn32 Sn21 Ge3 1.7(17) . .
Ge2 Sn21 Sn31 179(4) . .
Sn22 Sn21 Sn31 178(3) . .
Sn32 Sn21 Sn31 1.3(18) . .
Ge3 Sn21 Sn31 0.4(6) . .
Ge2 Sn21 Ge4 50(3) . .
Sn22 Sn21 Ge4 51(3) . .
Sn32 Sn21 Ge4 133(4) . .
Ge3 Sn21 Ge4 131(3) . .
Sn31 Sn21 Ge4 132(3) . .
Ge2 Sn21 P6 59(2) . 3_545
Sn22 Sn21 P6 58.7(18) . 3_545
Sn32 Sn21 P6 119(2) . 3_545
Ge3 Sn21 P6 120.1(19) . 3_545
Sn31 Sn21 P6 119.9(17) . 3_545
Ge4 Sn21 P6 94(2) . 3_545
Ge2 Sn21 P6 59(2) . 3
Sn22 Sn21 P6 58.7(18) . 3
Sn32 Sn21 P6 119(2) . 3
Ge3 Sn21 P6 120.1(19) . 3
Sn31 Sn21 P6 119.9(17) . 3
Ge4 Sn21 P6 94(2) . 3
P6 Sn21 P6 87.1(19) 3_545 3
Ge2 Sn21 Ge6 53(2) . 3_545
Sn22 Sn21 Ge6 52.5(18) . 3_545
Sn32 Sn21 Ge6 125(2) . 3_545
Ge3 Sn21 Ge6 126.4(18) . 3_545
Sn31 Sn21 Ge6 126.1(17) . 3_545
Ge4 Sn21 Ge6 89(2) . 3_545
P6 Sn21 Ge6 6.3(7) 3_545 3_545
P6 Sn21 Ge6 83.8(19) 3 3_545
Ge2 Sn21 Ge6 53(2) . 3
Sn22 Sn21 Ge6 52.5(18) . 3
Sn32 Sn21 Ge6 125(2) . 3
Ge3 Sn21 Ge6 126.4(18) . 3
Sn31 Sn21 Ge6 126.1(17) . 3
Ge4 Sn21 Ge6 89(2) . 3
P6 Sn21 Ge6 83.8(19) 3_545 3
P6 Sn21 Ge6 6.3(7) 3 3
Ge6 Sn21 Ge6 80(2) 3_545 3
Ge2 Sn21 P4 44(3) . .
Sn22 Sn21 P4 45(2) . .
Sn32 Sn21 P4 139(3) . .
Ge3 Sn21 P4 137(2) . .
Sn31 Sn21 P4 138(2) . .
Ge4 Sn21 P4 6.0(13) . .
P6 Sn21 P4 89(2) 3_545 .
P6 Sn21 P4 89(2) 3 .
Ge6 Sn21 P4 84(2) 3_545 .
Ge6 Sn21 P4 84(2) 3 .
Ge2 Sn21 Sn12 87(3) . 3_545
Sn22 Sn21 Sn12 86(3) . 3_545
Sn32 Sn21 Sn12 91(3) . 3_545
Ge3 Sn21 Sn12 92(2) . 3_545
Sn31 Sn21 Sn12 92(2) . 3_545
Ge4 Sn21 Sn12 127(3) . 3_545
P6 Sn21 Sn12 32.9(13) 3_545 3_545
P6 Sn21 Sn12 85.9(15) 3 3_545
Ge6 Sn21 Sn12 38.2(16) 3_545 3_545
Ge6 Sn21 Sn12 86.0(16) 3 3_545
P4 Sn21 Sn12 122(2) . 3_545
Sn21 Sn22 Ge4 105(3) . .
Sn21 Sn22 Sn32 2(2) . .
Ge4 Sn22 Sn32 107(2) . .
Sn21 Sn22 P4 115(2) . .
Ge4 Sn22 P4 10.2(18) . .
Sn32 Sn22 P4 116.8(12) . .
Sn21 Sn22 P6 97.0(15) . 3_545
Ge4 Sn22 P6 122.5(9) . 3_545
Sn32 Sn22 P6 95.9(10) . 3_545
P4 Sn22 P6 118.7(8) . 3_545
Sn21 Sn22 P6 97.0(15) . 3
Ge4 Sn22 P6 122.5(9) . 3
Sn32 Sn22 P6 95.9(10) . 3
P4 Sn22 P6 118.7(8) . 3
P6 Sn22 P6 106.3(7) 3_545 3
Sn21 Sn22 Ge6 105.7(18) . 3_545
Ge4 Sn22 Ge6 118.4(14) . 3_545
Sn32 Sn22 Ge6 104.6(14) . 3_545
P4 Sn22 Ge6 113.4(12) . 3_545
P6 Sn22 Ge6 8.7(10) 3_545 3_545
P6 Sn22 Ge6 105.1(9) 3 3_545
Sn21 Sn22 Ge6 105.7(18) . 3
Ge4 Sn22 Ge6 118.4(14) . 3
Sn32 Sn22 Ge6 104.6(14) . 3
P4 Sn22 Ge6 113.4(12) . 3
P6 Sn22 Ge6 105.1(9) 3_545 3
P6 Sn22 Ge6 8.7(10) 3 3
Ge6 Sn22 Ge6 102.7(15) 3_545 3
Sn21 Sn22 Ge3 1(2) . .
Ge4 Sn22 Ge3 106(2) . .
Sn32 Sn22 Ge3 0.6(8) . .
P4 Sn22 Ge3 116.1(10) . .
P6 Sn22 Ge3 96.3(9) 3_545 .
P6 Sn22 Ge3 96.3(9) 3 .
Ge6 Sn22 Ge3 105.0(12) 3_545 .
Ge6 Sn22 Ge3 105.0(13) 3 .
Sn21 Sn22 Sn31 2(2) . .
Ge4 Sn22 Sn31 106(2) . .
Sn32 Sn22 Sn31 0.3(8) . .
P4 Sn22 Sn31 116.5(11) . .
P6 Sn22 Sn31 96.1(9) 3_545 .
P6 Sn22 Sn31 96.1(9) 3 .
Ge6 Sn22 Sn31 104.8(13) 3_545 .
Ge6 Sn22 Sn31 104.8(13) 3 .
Ge3 Sn22 Sn31 0.4(4) . .
Sn32 Ge3 Sn21 3(3) . .
Sn32 Ge3 Ge4 112(2) . 7_656
Sn21 Ge3 Ge4 110.2(19) . 7_656
Sn32 Ge3 Ge4 112(2) . 7_646
Sn21 Ge3 Ge4 110.2(19) . 7_646
Ge4 Ge3 Ge4 111(2) 7_656 7_646
Sn32 Ge3 P5 95(3) . .
Sn21 Ge3 P5 98.6(15) . .
Ge4 Ge3 P5 113.2(12) 7_656 .
Ge4 Ge3 P5 113.2(12) 7_646 .
Sn32 Ge3 P4 121.4(14) . 7_656
Sn21 Ge3 P4 119.9(8) . 7_656
Ge4 Ge3 P4 9.7(16) 7_656 7_656
Ge4 Ge3 P4 106.0(14) 7_646 7_656
P5 Ge3 P4 109.1(4) . 7_656
Sn32 Ge3 P4 121.4(14) . 7_646
Sn21 Ge3 P4 119.9(8) . 7_646
Ge4 Ge3 P4 106.0(14) 7_656 7_646
Ge4 Ge3 P4 9.7(16) 7_646 7_646
P5 Ge3 P4 109.1(4) . 7_646
P4 Ge3 P4 99.9(5) 7_656 7_646
Sn32 Ge3 Ge2 3(3) . .
Sn21 Ge3 Ge2 0.3(14) . .
Ge4 Ge3 Ge2 110.3(18) 7_656 .
Ge4 Ge3 Ge2 110.3(18) 7_646 .
P5 Ge3 Ge2 98.3(4) . .
P4 Ge3 Ge2 120.1(4) 7_656 .
P4 Ge3 Ge2 120.1(4) 7_646 .
Sn32 Ge3 Ge5 106(3) . .
Sn21 Ge3 Ge5 110(2) . .
Ge4 Ge3 Ge5 108.0(16) 7_656 .
Ge4 Ge3 Ge5 108.0(16) 7_646 .
P5 Ge3 Ge5 11.0(14) . .
P4 Ge3 Ge5 102.5(10) 7_656 .
P4 Ge3 Ge5 102.5(10) 7_646 .
Ge2 Ge3 Ge5 109.3(16) . .
Sn32 Ge3 Sn22 3(3) . .
Sn21 Ge3 Sn22 0.8(14) . .
Ge4 Ge3 Sn22 110.6(18) 7_656 .
Ge4 Ge3 Sn22 110.6(18) 7_646 .
P5 Ge3 Sn22 97.8(5) . .
P4 Ge3 Sn22 120.3(4) 7_656 .
P4 Ge3 Sn22 120.3(4) 7_646 .
Ge2 Ge3 Sn22 0.5(3) . .
Ge5 Ge3 Sn22 108.8(16) . .
Sn32 Sn31 Ge4 100(3) . 7_656
Sn32 Sn31 Ge4 100(3) . 7_646
Ge4 Sn31 Ge4 119(2) 7_656 7_646
Sn32 Sn31 Sn21 1(2) . .
Ge4 Sn31 Sn21 99(3) 7_656 .
Ge4 Sn31 Sn21 99(3) 7_646 .
Sn32 Sn31 P4 111(2) . 7_656
Ge4 Sn31 P4 11.0(18) 7_656 7_656
Ge4 Sn31 P4 116.5(18) 7_646 7_656
Sn21 Sn31 P4 109.9(17) . 7_656
Sn32 Sn31 P4 111(2) . 7_646
Ge4 Sn31 P4 116.5(18) 7_656 7_646
Ge4 Sn31 P4 11.0(18) 7_646 7_646
Sn21 Sn31 P4 109.9(17) . 7_646
P4 Sn31 P4 111.5(16) 7_656 7_646
Sn32 Sn31 P5 87(2) . .
Ge4 Sn31 P5 118.9(12) 7_656 .
Ge4 Sn31 P5 118.9(12) 7_646 .
Sn21 Sn31 P5 88.5(18) . .
P4 Sn31 P5 117.2(10) 7_656 .
P4 Sn31 P5 117.2(10) 7_646 .
Sn32 Sn31 Ge5 99(3) . .
Ge4 Sn31 Ge5 116.5(16) 7_656 .
Ge4 Sn31 Ge5 116.5(16) 7_646 .
Sn21 Sn31 Ge5 100(2) . .
P4 Sn31 Ge5 112.4(15) 7_656 .
P4 Sn31 Ge5 112.4(15) 7_646 .
P5 Sn31 Ge5 11.5(16) . .
Sn32 Sn31 Ge2 1.1(17) . .
Ge4 Sn31 Ge2 99(3) 7_656 .
Ge4 Sn31 Ge2 99(3) 7_646 .
Sn21 Sn31 Ge2 0.4(11) . .
P4 Sn31 Ge2 110.1(16) 7_656 .
P4 Sn31 Ge2 110.1(16) 7_646 .
P5 Sn31 Ge2 88.2(15) . .
Ge5 Sn31 Ge2 100(2) . .
Sn32 Sn31 Sn22 0.6(17) . .
Ge4 Sn31 Sn22 99(3) 7_656 .
Ge4 Sn31 Sn22 99(3) 7_646 .
Sn21 Sn31 Sn22 0.8(11) . .
P4 Sn31 Sn22 110.3(16) 7_656 .
P4 Sn31 Sn22 110.3(16) 7_646 .
P5 Sn31 Sn22 87.7(15) . .
Ge5 Sn31 Sn22 99(2) . .
Ge2 Sn31 Sn22 0.5(3) . .
Ge3 Sn32 Sn31 2(2) . .
Ge3 Sn32 Sn21 175(5) . .
Sn31 Sn32 Sn21 177(4) . .
Ge3 Sn32 Ge2 176(4) . .
Sn31 Sn32 Ge2 178(3) . .
Sn21 Sn32 Ge2 1(2) . .
Ge3 Sn32 Sn22 177(4) . .
Sn31 Sn32 Sn22 179(2) . .
Sn21 Sn32 Sn22 2(2) . .
Ge2 Sn32 Sn22 0.8(5) . .
Ge3 Sn32 P5 72(3) . .
Sn31 Sn32 P5 69(2) . .
Sn21 Sn32 P5 113(4) . .
Ge2 Sn32 P5 112(2) . .
Sn22 Sn32 P5 112(2) . .
Ge3 Sn32 Ge4 56(3) . 7_656
Sn31 Sn32 Ge4 57(3) . 7_656
Sn21 Sn32 Ge4 122(3) . 7_656
Ge2 Sn32 Ge4 122(2) . 7_656
Sn22 Sn32 Ge4 123(2) . 7_656
P5 Sn32 Ge4 101(3) . 7_656
Ge3 Sn32 Ge4 56(3) . 7_646
Sn31 Sn32 Ge4 57(3) . 7_646
Sn21 Sn32 Ge4 122(3) . 7_646
Ge2 Sn32 Ge4 122(2) . 7_646
Sn22 Sn32 Ge4 123(2) . 7_646
P5 Sn32 Ge4 101(3) . 7_646
Ge4 Sn32 Ge4 95(3) 7_656 7_646
Ge3 Sn32 Ge5 62(3) . .
Sn31 Sn32 Ge5 60(2) . .
Sn21 Sn32 Ge5 123(4) . .
Ge2 Sn32 Ge5 122(3) . .
Sn22 Sn32 Ge5 121(3) . .
P5 Sn32 Ge5 9.6(13) . .
Ge4 Sn32 Ge5 94(3) 7_656 .
Ge4 Sn32 Ge5 94(3) 7_646 .
Ge3 Sn32 P4 48.3(19) . 7_656
Sn31 Sn32 P4 49.4(18) . 7_656
Sn21 Sn32 P4 129.3(19) . 7_656
Ge2 Sn32 P4 129.8(15) . 7_656
Sn22 Sn32 P4 130.2(15) . 7_656
P5 Sn32 P4 96(2) . 7_656
Ge4 Sn32 P4 7.7(14) 7_656 7_656
Ge4 Sn32 P4 90(3) 7_646 7_656
Ge5 Sn32 P4 89(2) . 7_656
Ge3 Sn32 P4 48.3(19) . 7_646
Sn31 Sn32 P4 49.4(18) . 7_646
Sn21 Sn32 P4 129.3(19) . 7_646
Ge2 Sn32 P4 129.8(15) . 7_646
Sn22 Sn32 P4 130.2(15) . 7_646
P5 Sn32 P4 96(2) . 7_646
Ge4 Sn32 P4 90(3) 7_656 7_646
Ge4 Sn32 P4 7.7(14) 7_646 7_646
Ge5 Sn32 P4 89(2) . 7_646
P4 Sn32 P4 84(2) 7_656 7_646
Ge3 Sn32 Sn11 96(3) . 3_545
Sn31 Sn32 Sn11 94(2) . 3_545
Sn21 Sn32 Sn11 88(3) . 3_545
Ge2 Sn32 Sn11 87(2) . 3_545
Sn22 Sn32 Sn11 86.4(19) . 3_545
P5 Sn32 Sn11 41.9(5) . 3_545
Ge4 Sn32 Sn11 142(3) 7_656 3_545
Ge4 Sn32 Sn11 87.9(11) 7_646 3_545
Ge5 Sn32 Sn11 47.7(10) . 3_545
P4 Sn32 Sn11 136(3) 7_656 3_545
P4 Sn32 Sn11 88.2(10) 7_646 3_545
Sn31 P4 Sn31 111.5(16) 7_656 7_646
Sn31 P4 Sn22 104.0(11) 7_656 .
Sn31 P4 Sn22 104.0(11) 7_646 .
Sn31 P4 Ge3 9.8(12) 7_656 7_656
Sn31 P4 Ge3 106.3(12) 7_646 7_656
Sn22 P4 Ge3 97.9(6) . 7_656
Sn31 P4 Ge3 106.3(12) 7_656 7_646
Sn31 P4 Ge3 9.8(12) 7_646 7_646
Sn22 P4 Ge3 97.9(6) . 7_646
Ge3 P4 Ge3 99.9(5) 7_656 7_646
Sn31 P4 Ge2 99.6(12) 7_656 .
Sn31 P4 Ge2 99.6(12) 7_646 .
Sn22 P4 Ge2 8.2(7) . .
Ge3 P4 Ge2 92.6(3) 7_656 .
Ge3 P4 Ge2 92.6(3) 7_646 .
Sn31 P4 Sn32 20.0(11) 7_656 7_656
Sn31 P4 Sn32 100(2) 7_646 7_656
Sn22 P4 Sn32 92.1(11) . 7_656
Ge3 P4 Sn32 10.2(12) 7_656 7_656
Ge3 P4 Sn32 92.4(13) 7_646 7_656
Ge2 P4 Sn32 86.0(11) . 7_656
Sn31 P4 Sn32 100(2) 7_656 7_646
Sn31 P4 Sn32 20.0(11) 7_646 7_646
Sn22 P4 Sn32 92.1(11) . 7_646
Ge3 P4 Sn32 92.4(13) 7_656 7_646
Ge3 P4 Sn32 10.2(12) 7_646 7_646
Ge2 P4 Sn32 86.0(11) . 7_646
Sn32 P4 Sn32 84(2) 7_656 7_646
Sn31 P4 Sn21 92.9(13) 7_656 .
Sn31 P4 Sn21 92.9(13) 7_646 .
Sn22 P4 Sn21 20.2(11) . .
Ge3 P4 Sn21 84.9(8) 7_656 .
Ge3 P4 Sn21 84.9(8) 7_646 .
Ge2 P4 Sn21 12.0(12) . .
Sn32 P4 Sn21 77.2(12) 7_656 .
Sn32 P4 Sn21 77.2(12) 7_646 .
Sn22 Ge4 Sn31 114.4(19) . 7_656
Sn22 Ge4 Sn31 114.4(19) . 7_646
Sn31 Ge4 Sn31 119(2) 7_656 7_646
Sn22 Ge4 Ge2 9.7(9) . .
Sn31 Ge4 Ge2 111(2) 7_656 .
Sn31 Ge4 Ge2 111(2) 7_646 .
Sn22 Ge4 Ge3 109(2) . 7_656
Sn31 Ge4 Ge3 11.1(14) 7_656 7_656
Sn31 Ge4 Ge3 116(2) 7_646 7_656
Ge2 Ge4 Ge3 104(2) . 7_656
Sn22 Ge4 Ge3 109(2) . 7_646
Sn31 Ge4 Ge3 116(2) 7_656 7_646
Sn31 Ge4 Ge3 11.1(14) 7_646 7_646
Ge2 Ge4 Ge3 104(2) . 7_646
Ge3 Ge4 Ge3 111(2) 7_656 7_646
Sn22 Ge4 Sn32 104(2) . 7_656
Sn31 Ge4 Sn32 23.3(13) 7_656 7_656
Sn31 Ge4 Sn32 111(3) 7_646 7_656
Ge2 Ge4 Sn32 98(2) . 7_656
Ge3 Ge4 Sn32 12.3(15) 7_656 7_656
Ge3 Ge4 Sn32 103(3) 7_646 7_656
Sn22 Ge4 Sn32 104(2) . 7_646
Sn31 Ge4 Sn32 111(3) 7_656 7_646
Sn31 Ge4 Sn32 23.3(13) 7_646 7_646
Ge2 Ge4 Sn32 98(2) . 7_646
Ge3 Ge4 Sn32 103(3) 7_656 7_646
Ge3 Ge4 Sn32 12.3(15) 7_646 7_646
Sn32 Ge4 Sn32 95(3) 7_656 7_646
Sn22 Ge4 Sn21 24.5(16) . .
Sn31 Ge4 Sn21 105(2) 7_656 .
Sn31 Ge4 Sn21 105(2) 7_646 .
Ge2 Ge4 Sn21 14.8(15) . .
Ge3 Ge4 Sn21 96(2) 7_656 .
Ge3 Ge4 Sn21 96(2) 7_646 .
Sn32 Ge4 Sn21 88(2) 7_656 .
Sn32 Ge4 Sn21 88(2) 7_646 .
Sn11 P5 Sn11 114.0(12) 3_545 3
Sn11 P5 Sn31 101.3(9) 3_545 .
Sn11 P5 Sn31 101.3(9) 3 .
Sn11 P5 Ge3 95.8(4) 3_545 .
Sn11 P5 Ge3 95.8(4) 3 .
Sn31 P5 Ge3 10.5(12) . .
Sn11 P5 Ge1 7.4(5) 3_545 3_545
Sn11 P5 Ge1 107.1(8) 3 3_545
Sn31 P5 Ge1 100.8(10) . 3_545
Ge3 P5 Ge1 94.2(3) . 3_545
Sn11 P5 Ge1 107.1(8) 3_545 3
Sn11 P5 Ge1 7.4(5) 3 3
Sn31 P5 Ge1 100.8(10) . 3
Ge3 P5 Ge1 94.2(3) . 3
Ge1 P5 Ge1 100.1(4) 3_545 3
Sn11 P5 Sn32 88.6(12) 3_545 .
Sn11 P5 Sn32 88.6(12) 3 .
Sn31 P5 Sn32 23.7(13) . .
Ge3 P5 Sn32 13.2(17) . .
Ge1 P5 Sn32 85.7(13) 3_545 .
Ge1 P5 Sn32 85.7(13) 3 .
Sn11 P5 Sn12 18.6(10) 3_545 3_545
Sn11 P5 Sn12 96.7(14) 3 3_545
Sn31 P5 Sn12 99.1(15) . 3_545
Ge3 P5 Sn12 91.0(10) . 3_545
Ge1 P5 Sn12 11.2(10) 3_545 3_545
Ge1 P5 Sn12 89.6(12) 3 3_545
Sn32 P5 Sn12 80.9(19) . 3_545
Sn11 P5 Sn12 96.7(14) 3_545 3
Sn11 P5 Sn12 18.6(10) 3 3
Sn31 P5 Sn12 99.1(15) . 3
Ge3 P5 Sn12 91.0(10) . 3
Ge1 P5 Sn12 89.6(12) 3_545 3
Ge1 P5 Sn12 11.2(10) 3 3
Sn32 P5 Sn12 80.9(19) . 3
Sn12 P5 Sn12 79(2) 3_545 3
Sn31 Ge5 Ge3 9.9(12) . .
Sn31 Ge5 Sn11 94(2) . 3_545
Ge3 Ge5 Sn11 86.9(17) . 3_545
Sn31 Ge5 Sn11 94(2) . 3
Ge3 Ge5 Sn11 86.9(17) . 3
Sn11 Ge5 Sn11 96(2) 3_545 3
Sn31 Ge5 Sn32 21.7(13) . .
Ge3 Ge5 Sn32 11.8(15) . .
Sn11 Ge5 Sn32 79(2) 3_545 .
Sn11 Ge5 Sn32 79(2) 3 .
Sn31 Ge5 Ge1 92(2) . 3_545
Ge3 Ge5 Ge1 84.8(16) . 3_545
Sn11 Ge5 Ge1 5.8(5) 3_545 3_545
Sn11 Ge5 Ge1 91(2) 3 3_545
Sn32 Ge5 Ge1 76(2) . 3_545
Sn31 Ge5 Ge1 92(2) . 3
Ge3 Ge5 Ge1 84.8(16) . 3
Sn11 Ge5 Ge1 91(2) 3_545 3
Sn11 Ge5 Ge1 5.8(5) 3 3
Sn32 Ge5 Ge1 76(2) . 3
Ge1 Ge5 Ge1 85(2) 3_545 3
Sn31 Ge5 Ge5 82(2) . 7_655
Ge3 Ge5 Ge5 89(2) . 7_655
Sn11 Ge5 Ge5 170(3) 3_545 7_655
Sn11 Ge5 Ge5 92.7(7) 3 7_655
Sn32 Ge5 Ge5 99(2) . 7_655
Ge1 Ge5 Ge5 173(3) 3_545 7_655
Ge1 Ge5 Ge5 98.1(8) 3 7_655
Sn31 Ge5 Ge5 82(2) . 7_645
Ge3 Ge5 Ge5 89(2) . 7_645
Sn11 Ge5 Ge5 92.7(7) 3_545 7_645
Sn11 Ge5 Ge5 170(3) 3 7_645
Sn32 Ge5 Ge5 99(2) . 7_645
Ge1 Ge5 Ge5 98.1(8) 3_545 7_645
Ge1 Ge5 Ge5 173(3) 3 7_645
Ge5 Ge5 Ge5 78(3) 7_655 7_645
Sn12 P6 Sn22 111.9(13) . 3_455
Sn12 P6 Sn22 111.9(13) . 3_445
Sn22 P6 Sn22 106.3(7) 3_455 3_445
Sn12 P6 Ge1 13(2) . .
Sn22 P6 Ge1 105.0(8) 3_455 .
Sn22 P6 Ge1 105.0(8) 3_445 .
Sn12 P6 Ge2 105.2(13) . 3_455
Sn22 P6 Ge2 9.0(7) 3_455 3_455
Sn22 P6 Ge2 104.4(5) 3_445 3_455
Ge1 P6 Ge2 97.3(3) . 3_455
Sn12 P6 Ge2 105.2(13) . 3_445
Sn22 P6 Ge2 104.4(5) 3_455 3_445
Sn22 P6 Ge2 9.0(7) 3_445 3_445
Ge1 P6 Ge2 97.3(3) . 3_445
Ge2 P6 Ge2 101.1(3) 3_455 3_445
Sn12 P6 Sn11 18(2) . .
Sn22 P6 Sn11 102.4(8) 3_455 .
Sn22 P6 Sn11 102.4(8) 3_445 .
Ge1 P6 Sn11 4.7(4) . .
Ge2 P6 Sn11 94.4(4) 3_455 .
Ge2 P6 Sn11 94.4(4) 3_445 .
Sn12 P6 Sn21 93(2) . 3_455
Sn22 P6 Sn21 24.3(13) 3_455 3_455
Sn22 P6 Sn21 101.0(11) 3_445 3_455
Ge1 P6 Sn21 83.9(15) . 3_455
Ge2 P6 Sn21 15.3(14) 3_455 3_455
Ge2 P6 Sn21 95.7(9) 3_445 3_455
Sn11 P6 Sn21 80.6(15) . 3_455
Sn12 P6 Sn21 93(2) . 3_445
Sn22 P6 Sn21 101.0(11) 3_455 3_445
Sn22 P6 Sn21 24.3(13) 3_445 3_445
Ge1 P6 Sn21 83.9(15) . 3_445
Ge2 P6 Sn21 95.7(9) 3_455 3_445
Ge2 P6 Sn21 15.3(14) 3_445 3_445
Sn11 P6 Sn21 80.6(15) . 3_445
Sn21 P6 Sn21 87.1(19) 3_455 3_445
Sn12 Ge6 Sn22 100.8(18) . 3_455
Sn12 Ge6 Sn22 100.8(18) . 3_445
Sn22 Ge6 Sn22 102.7(15) 3_455 3_445
Sn12 Ge6 Ge2 94.0(18) . 3_455
Sn22 Ge6 Ge2 8.3(7) 3_455 3_455
Sn22 Ge6 Ge2 99.4(14) 3_445 3_455
Sn12 Ge6 Ge2 94.0(18) . 3_445
Sn22 Ge6 Ge2 99.4(14) 3_455 3_445
Sn22 Ge6 Ge2 8.3(7) 3_445 3_445
Ge2 Ge6 Ge2 95.2(12) 3_455 3_445
Sn12 Ge6 Ge1 9.9(17) . .
Sn22 Ge6 Ge1 94.6(14) 3_455 .
Sn22 Ge6 Ge1 94.6(14) 3_445 .
Ge2 Ge6 Ge1 87.3(12) 3_455 .
Ge2 Ge6 Ge1 87.3(12) 3_445 .
Sn12 Ge6 Sn21 83(2) . 3_455
Sn22 Ge6 Sn21 21.8(11) 3_455 3_455
Sn22 Ge6 Sn21 94.4(16) 3_445 3_455
Ge2 Ge6 Sn21 13.5(12) 3_455 3_455
Ge2 Ge6 Sn21 88.7(14) 3_445 3_455
Ge1 Ge6 Sn21 75.1(16) . 3_455
Sn12 Ge6 Sn21 83(2) . 3_445
Sn22 Ge6 Sn21 94.4(16) 3_455 3_445
Sn22 Ge6 Sn21 21.8(11) 3_445 3_445
Ge2 Ge6 Sn21 88.7(14) 3_455 3_445
Ge2 Ge6 Sn21 13.5(12) 3_445 3_445
Ge1 Ge6 Sn21 75.1(16) . 3_445
Sn21 Ge6 Sn21 80(2) 3_455 3_445
Sn12 Ge6 Sn11 13.7(17) . .
Sn22 Ge6 Sn11 92.3(13) 3_455 .
Sn22 Ge6 Sn11 92.3(13) 3_445 .
Ge2 Ge6 Sn11 84.8(12) 3_455 .
Ge2 Ge6 Sn11 84.8(12) 3_445 .
Ge1 Ge6 Sn11 3.7(3) . .
Sn21 Ge6 Sn11 72.3(16) 3_455 .
Sn21 Ge6 Sn11 72.3(16) 3_445 .
Sn12 Ge6 Ge6 173(3) . 5_556
Sn22 Ge6 Ge6 83.4(13) 3_455 5_556
Sn22 Ge6 Ge6 83.4(13) 3_445 5_556
Ge2 Ge6 Ge6 90.6(12) 3_455 5_556
Ge2 Ge6 Ge6 90.6(12) 3_445 5_556
Ge1 Ge6 Ge6 177(2) . 5_556
Sn21 Ge6 Ge6 102.6(17) 3_455 5_556
Sn21 Ge6 Ge6 102.6(17) 3_445 5_556
Sn11 Ge6 Ge6 173(2) . 5_556

loop_
_geom_bond_atom_site_label_1
_geom_bond_atom_site_label_2
_geom_bond_distance
_geom_bond_site_symmetry_2
Ge1 Sn12 0.70(8) .
Ge1 P6 2.309(11) .
Ge1 P5 2.363(7) 3_455
Ge1 P5 2.363(7) 3_445
Ge1 Sn12 2.39(5) 5
Ge1 Ge1 2.435(6) 5
Ge1 Sn11 2.548(16) 5
Ge1 Ge6 2.61(4) .
Ge1 Ge5 2.68(5) 3_455
Ge1 Ge5 2.68(5) 3_445
Sn11 Sn12 1.06(7) .
Sn11 P5 2.159(15) 3_455
Sn11 P5 2.159(15) 3_445
Sn11 Sn12 2.40(5) 5
Sn11 Ge5 2.43(5) 3_455
Sn11 Ge5 2.43(5) 3_445
Sn11 Ge1 2.548(16) 5
Sn11 P6 2.60(3) .
Sn11 Sn11 2.70(3) 5
Sn11 Ge6 2.92(5) .
Sn11 Sn32 3.23(3) 3_455
Sn11 Sn32 3.23(3) 3_445
Sn12 P6 1.77(7) .
Sn12 Ge6 2.03(8) .
Sn12 Ge1 2.39(5) 5
Sn12 Sn11 2.40(5) 5
Sn12 Sn12 2.54(10) 5
Sn12 P5 2.85(6) 3_455
Sn12 P5 2.85(6) 3_445
Sn12 Sn21 3.25(5) 3_455
Sn12 Sn21 3.25(5) 3_445
Ge2 Sn21 0.72(7) .
Ge2 Sn32 1.83(9) .
Ge2 Ge4 2.15(5) .
Ge2 P6 2.344(5) 3_545
Ge2 P6 2.344(5) 3
Ge2 P4 2.389(9) .
Ge2 Ge3 2.396(13) .
Ge2 Ge6 2.45(2) 3_545
Ge2 Ge6 2.45(2) 3
Ge2 Sn31 2.82(6) .
Sn21 Sn22 1.09(7) .
Sn21 Sn32 1.12(9) .
Sn21 Ge3 1.68(7) .
Sn21 Sn31 2.11(8) .
Sn21 Ge4 2.54(8) .
Sn21 P6 2.63(5) 3_545
Sn21 P6 2.63(5) 3
Sn21 Ge6 2.82(6) 3_545
Sn21 Ge6 2.82(6) 3
Sn21 P4 2.85(6) .
Sn21 Sn12 3.25(5) 3_545
Sn22 Ge4 2.04(5) .
Sn22 Sn32 2.20(9) .
Sn22 P4 2.219(19) .
Sn22 P6 2.263(10) 3_545
Sn22 P6 2.263(10) 3
Sn22 Ge6 2.32(2) 3_545
Sn22 Ge6 2.32(2) 3
Sn22 Ge3 2.77(3) .
Sn22 Sn31 3.19(7) .
Ge3 Sn32 0.56(8) .
Ge3 Ge4 2.20(3) 7_656
Ge3 Ge4 2.20(3) 7_646
Ge3 P5 2.343(6) .
Ge3 P4 2.365(9) 7_656
Ge3 P4 2.365(9) 7_646
Ge3 Ge5 2.43(5) .
Sn31 Sn32 0.99(6) .
Sn31 Ge4 2.10(3) 7_656
Sn31 Ge4 2.10(3) 7_646
Sn31 P4 2.19(2) 7_656
Sn31 P4 2.19(2) 7_646
Sn31 P5 2.303(19) .
Sn31 Ge5 2.30(5) .
Sn32 P5 2.46(4) .
Sn32 Ge4 2.46(7) 7_656
Sn32 Ge4 2.46(7) 7_646
Sn32 Ge5 2.64(7) .
Sn32 P4 2.70(6) 7_656
Sn32 P4 2.70(6) 7_646
Sn32 Sn11 3.23(3) 3_545
P4 Sn31 2.19(2) 7_656
P4 Sn31 2.19(2) 7_646
P4 Ge3 2.365(9) 7_656
P4 Ge3 2.365(9) 7_646
P4 Sn32 2.70(6) 7_656
P4 Sn32 2.70(6) 7_646
Ge4 Sn31 2.10(3) 7_656
Ge4 Sn31 2.10(3) 7_646
Ge4 Ge3 2.20(3) 7_656
Ge4 Ge3 2.20(3) 7_646
Ge4 Sn32 2.46(7) 7_656
Ge4 Sn32 2.46(7) 7_646
P5 Sn11 2.159(15) 3_545
P5 Sn11 2.159(15) 3
P5 Ge1 2.363(7) 3_545
P5 Ge1 2.363(7) 3
P5 Sn12 2.85(6) 3_545
P5 Sn12 2.85(6) 3
Ge5 Sn11 2.43(5) 3_545
Ge5 Sn11 2.43(5) 3
Ge5 Ge1 2.68(5) 3_545
Ge5 Ge1 2.68(5) 3
Ge5 Ge5 2.87(10) 7_655
Ge5 Ge5 2.87(10) 7_645
P6 Sn22 2.263(10) 3_455
P6 Sn22 2.263(10) 3_445
P6 Ge2 2.345(5) 3_455
P6 Ge2 2.344(5) 3_445
P6 Sn21 2.63(5) 3_455
P6 Sn21 2.63(5) 3_445
Ge6 Sn22 2.32(2) 3_455
Ge6 Sn22 2.32(2) 3_445
Ge6 Ge2 2.45(2) 3_455
Ge6 Ge2 2.45(2) 3_445
Ge6 Sn21 2.82(6) 3_455
Ge6 Sn21 2.82(6) 3_445
Ge6 Ge6 2.92(8) 5_556
